data_4347316
loop_
_publ_author_name
'Zhu, Mei'
'Li, Cun'
'Wang, Xiufeng'
'Li, Licun'
'Sutter, Jean-Pascal'

_publ_section_title
;
 Thermal Magnetic Hysteresis in a Copper-Gadolinium-Radical Chain
 Compound.
;
_journal_issue 6
_journal_name_full 'Inorganic chemistry'
_journal_page_first 2676
_journal_page_last 2678
_journal_paper_doi 10.1021/acs.inorgchem.6b00004
_journal_volume 55
_journal_year 2016
_chemical_formula_moiety 'C47 H35 Cu Dy F30 N8 O14'
_chemical_formula_sum 'C47 H35 Cu Dy F30 N8 O14'
_chemical_formula_weight 1731.88
_space_group_IT_number 13
_space_group_name_Hall '-P 2yc'
_space_group_name_H-M_alt 'P 1 2/c 1'
_symmetry_cell_setting monoclinic
_symmetry_space_group_name_Hall '-P 2yc'
_symmetry_space_group_name_H-M 'P 1 2/c 1'
_atom_sites_solution_hydrogens geom
_atom_sites_solution_primary direct
_atom_sites_solution_secondary difmap
_audit_creation_method SHELXL-97
_cell_angle_alpha 90.00
_cell_angle_beta 107.42(3)
_cell_angle_gamma 90.00
_cell_formula_units_Z 2
_cell_length_a 15.071(3)
_cell_length_b 11.095(2)
_cell_length_c 20.235(4)
_cell_measurement_reflns_used 11536
_cell_measurement_temperature 293(2)
_cell_measurement_theta_max 27.9
_cell_measurement_theta_min 1.6
_cell_volume 3228.4(12)
_computing_cell_refinement 'CrystalClear (Rigaku/MSC Inc., 2005)'
_computing_data_collection 'CrystalClear (Rigaku/MSC Inc., 2005)'
_computing_data_reduction 'CrystalClear (Rigaku/MSC Inc., 2005)'
_computing_molecular_graphics 'Bruker SHELXTL'
_computing_publication_material 'Bruker SHELXTL'
_computing_structure_refinement 'SHELXL-97 (Sheldrick, 1997)'
_computing_structure_solution 'SHELXS-97 (Sheldrick, 1990)'
_diffrn_ambient_temperature 293(2)
_diffrn_measured_fraction_theta_full 0.980
_diffrn_measured_fraction_theta_max 0.980
_diffrn_measurement_device_type 'CCD area detector'
_diffrn_measurement_method 'profile data from \w-scans'
_diffrn_radiation_monochromator graphite
_diffrn_radiation_source 'fine-focus sealed tube'
_diffrn_radiation_type MoK\a
_diffrn_radiation_wavelength 0.71073
_diffrn_reflns_av_R_equivalents 0.1031
_diffrn_reflns_av_sigmaI/netI 0.0878
_diffrn_reflns_limit_h_max 17
_diffrn_reflns_limit_h_min -17
_diffrn_reflns_limit_k_max 13
_diffrn_reflns_limit_k_min -13
_diffrn_reflns_limit_l_max 24
_diffrn_reflns_limit_l_min -24
_diffrn_reflns_number 25791
_diffrn_reflns_theta_full 25.01
_diffrn_reflns_theta_max 25.01
_diffrn_reflns_theta_min 1.42
_exptl_absorpt_coefficient_mu 1.629
_exptl_absorpt_correction_T_max 0.809
_exptl_absorpt_correction_T_min 0.683
_exptl_absorpt_correction_type multi-scan
_exptl_absorpt_process_details CrystalClear
_exptl_crystal_colour purple
_exptl_crystal_density_diffrn 1.782
_exptl_crystal_density_method 'not measured'
_exptl_crystal_description Prism
_exptl_crystal_F_000 1700
_exptl_crystal_size_max 0.2400
_exptl_crystal_size_mid 0.2000
_exptl_crystal_size_min 0.1300
_refine_diff_density_max 1.221
_refine_diff_density_min -0.976
_refine_diff_density_rms 0.133
_refine_ls_extinction_method none
_refine_ls_goodness_of_fit_ref 1.014
_refine_ls_hydrogen_treatment constr
_refine_ls_matrix_type full
_refine_ls_number_parameters 459
_refine_ls_number_reflns 5698
_refine_ls_number_restraints 89
_refine_ls_restrained_S_all 1.015
_refine_ls_R_factor_all 0.1317
_refine_ls_R_factor_gt 0.0990
_refine_ls_shift/su_max 0.006
_refine_ls_shift/su_mean 0.000
_refine_ls_structure_factor_coef Fsqd
_refine_ls_weighting_details 'calc w=1/[\s^2^(Fo^2^)+(0.1000P)^2^+20.0000P] where P=(Fo^2^+2Fc^2^)/3'
_refine_ls_weighting_scheme calc
_refine_ls_wR_factor_gt 0.2206
_refine_ls_wR_factor_ref 0.2428
_reflns_number_gt 4015
_reflns_number_total 5698
_reflns_threshold_expression >2sigma(I)
_cod_data_source_file ic6b00004_si_004.cif
_cod_data_source_block DyRT
_cod_depositor_comments
;
The following automatic conversions were performed:

data item '_exptl_absorpt_correction_type' value 'Multi-scan' was
changed to 'multi-scan' in accordance with the
/home/saulius/struct/COD-crude-data/automatic-downloads/DataCite-retrospective/ACS/depositions/lib/dictionaries/cif_core.dic
dictionary named 'cif_core.dic' version 2.4.2 last updated on
2011-04-26.

Automatic conversion script
Id: cif_fix_values 6909 2019-04-08 15:41:33Z antanas 
;
_cod_original_sg_symbol_H-M P2/c
_cod_database_code 4347316

loop_
_symmetry_equiv_pos_as_xyz
'x, y, z'
'-x, y, -z+1/2'
'-x, -y, -z'
'x, -y, z-1/2'

loop_
_atom_site_label
_atom_site_type_symbol
_atom_site_fract_x
_atom_site_fract_y
_atom_site_fract_z
_atom_site_U_iso_or_equiv
_atom_site_adp_type
_atom_site_occupancy
_atom_site_symmetry_multiplicity
_atom_site_calc_flag
_atom_site_refinement_flags
_atom_site_disorder_assembly
_atom_site_disorder_group
Dy1 Dy 0.5000 0.38891(7) 0.2500 0.0558(3) Uani 1 2 d S . .
Cu1 Cu 0.0000 0.10019(19) 0.2500 0.0757(6) Uani 1 2 d S . .
F1A F 0.697(2) 0.142(3) 0.1290(15) 0.153(3) Uani 0.452(12) 1 d PU A 2
F1B F 0.667(2) 0.240(3) 0.0732(15) 0.153(3) Uani 0.452(12) 1 d PU A 1
F2A F 0.595(2) 0.280(2) 0.0472(12) 0.153(3) Uani 0.548(12) 1 d PU A 2
F2B F 0.5054(18) 0.169(2) 0.0453(11) 0.153(3) Uani 0.548(12) 1 d PU A 1
F3A F 0.574(2) 0.081(3) 0.0569(16) 0.153(3) Uani 0.452(12) 1 d PU A 2
F3B F 0.6341(19) 0.078(3) 0.0763(13) 0.153(3) Uani 0.548(12) 1 d PU A 1
F4 F 0.679(2) -0.0420(17) 0.3049(10) 0.292(14) Uani 1 1 d . . .
F5 F 0.7501(9) 0.0850(11) 0.3724(7) 0.172(6) Uani 1 1 d . . .
F6 F 0.6383(18) 0.011(3) 0.3773(16) 0.352(19) Uani 1 1 d . . .
F7 F 0.6529(11) 0.7073(17) 0.1524(9) 0.219(8) Uani 1 1 d . . .
F8 F 0.5273(14) 0.7280(17) 0.0937(6) 0.268(12) Uani 1 1 d . . .
F9 F 0.5830(17) 0.8510(11) 0.1672(9) 0.246(10) Uani 1 1 d . . .
F10 F 0.1942(14) -0.2372(15) 0.1926(15) 0.267(12) Uani 1 1 d . . .
F11 F 0.1292(19) -0.2766(17) 0.2567(11) 0.264(12) Uani 1 1 d . . .
F12 F 0.0745(13) -0.3190(13) 0.1592(12) 0.277(14) Uani 1 1 d . . .
F13 F -0.1024(6) -0.0424(9) -0.0087(4) 0.112(3) Uani 1 1 d . . .
F14 F -0.2004(8) 0.0263(16) 0.0368(6) 0.178(6) Uani 1 1 d . . .
F15 F -0.1012(10) 0.1420(10) 0.0139(4) 0.148(5) Uani 1 1 d . . .
O1 O 0.5583(6) 0.3086(8) 0.1655(4) 0.080(2) Uani 1 1 d D . .
O2 O 0.5958(7) 0.2268(8) 0.3013(5) 0.083(2) Uani 1 1 d U . .
O3 O 0.5430(5) 0.5550(8) 0.1966(4) 0.068(2) Uani 1 1 d . . .
O4 O 0.3602(6) 0.4687(7) 0.1756(4) 0.073(2) Uani 1 1 d . . .
O5 O 0.0713(7) 0.3355(11) 0.0444(5) 0.105(3) Uani 1 1 d . . .
O6 O 0.0859(10) -0.0469(9) 0.2402(6) 0.121(4) Uani 1 1 d . . .
O7 O -0.0491(7) 0.1001(7) 0.1506(4) 0.082(3) Uani 1 1 d . . .
N1 N 0.2901(7) 0.4410(9) 0.1216(5) 0.064(2) Uani 1 1 d . . .
N2 N 0.1525(7) 0.3794(11) 0.0602(5) 0.078(3) Uani 1 1 d . . .
N3 N 0.1988(9) 0.4002(10) 0.3063(6) 0.086(3) Uani 1 1 d . . .
N4 N 0.1019(7) 0.2411(9) 0.2460(4) 0.063(2) Uani 1 1 d . . .
C1 C 0.6723(15) 0.0463(16) 0.3348(12) 0.119(7) Uani 1 1 d . . .
C2 C 0.6297(14) 0.1447(18) 0.2803(10) 0.117(5) Uani 1 1 d U . .
C3 C 0.6333(15) 0.1259(17) 0.2096(10) 0.139(7) Uani 1 1 d D . .
H3 H 0.6675 0.0616 0.2005 0.167 Uiso 1 1 calc R . .
C4 C 0.5841(14) 0.2065(12) 0.1522(8) 0.123(6) Uani 1 1 d DU A .
C5 C 0.6051(18) 0.186(2) 0.0899(10) 0.130(5) Uani 1 1 d DU . .
C6 C 0.5689(13) 0.7439(15) 0.1544(9) 0.096(5) Uani 1 1 d . . .
C7 C 0.5348(9) 0.6693(13) 0.2038(6) 0.074(3) Uani 1 1 d . . .
C8 C 0.5000 0.729(2) 0.2500 0.086(5) Uani 1 2 d S . .
H8 H 0.5000 0.8133 0.2500 0.103 Uiso 1 2 calc SR . .
C9 C 0.2212(9) 0.4245(11) 0.2501(6) 0.070(3) Uani 1 1 d . . .
H9 H 0.2623 0.4876 0.2514 0.085 Uiso 1 1 calc R . .
C10 C 0.1869(8) 0.3610(10) 0.1886(6) 0.062(3) Uani 1 1 d . . .
C11 C 0.1266(8) 0.2707(11) 0.1893(6) 0.065(3) Uani 1 1 d . . .
H11 H 0.1010 0.2272 0.1488 0.078 Uiso 1 1 calc R . .
C12 C 0.1402(10) 0.3096(12) 0.3005(6) 0.081(4) Uani 1 1 d . . .
H12 H 0.1235 0.2915 0.3401 0.097 Uiso 1 1 calc R . .
C13 C 0.2099(8) 0.3915(11) 0.1260(6) 0.066(3) Uani 1 1 d . . .
C14 C 0.2664(17) 0.6241(15) 0.0525(11) 0.143(8) Uani 1 1 d . . .
H14A H 0.2045 0.6363 0.0551 0.215 Uiso 1 1 calc R . .
H14B H 0.2726 0.6617 0.0113 0.215 Uiso 1 1 calc R . .
H14C H 0.3103 0.6592 0.0924 0.215 Uiso 1 1 calc R . .
C15 C 0.3760(11) 0.464(2) 0.0371(8) 0.123(6) Uani 1 1 d . . .
H15A H 0.4231 0.5105 0.0695 0.184 Uiso 1 1 calc R . .
H15B H 0.3713 0.4891 -0.0092 0.184 Uiso 1 1 calc R . .
H15C H 0.3921 0.3801 0.0425 0.184 Uiso 1 1 calc R . .
C16 C 0.2864(10) 0.4828(15) 0.0503(6) 0.087(4) Uani 1 1 d . . .
C17 C 0.1987(10) 0.4192(14) 0.0073(7) 0.088(4) Uani 1 1 d U . .
C18 C 0.2252(15) 0.2964(19) -0.0206(11) 0.144(7) Uani 1 1 d U . .
H18A H 0.2567 0.3121 -0.0545 0.216 Uiso 1 1 calc R . .
H18B H 0.1697 0.2508 -0.0414 0.216 Uiso 1 1 calc R . .
H18C H 0.2653 0.2514 0.0171 0.216 Uiso 1 1 calc R . .
C19 C 0.1308(16) 0.484(2) -0.0486(11) 0.154(8) Uani 1 1 d U . .
H19A H 0.0796 0.4311 -0.0699 0.232 Uiso 1 1 calc R . .
H19B H 0.1598 0.5089 -0.0826 0.232 Uiso 1 1 calc R . .
H19C H 0.1085 0.5529 -0.0300 0.232 Uiso 1 1 calc R . .
C20 C -0.1129(13) 0.0328(15) 0.0385(7) 0.094(4) Uani 1 1 d . . .
C21 C -0.0472(9) 0.0147(11) 0.1101(6) 0.074(3) Uani 1 1 d D . .
C22 C 0.0055(9) -0.0896(10) 0.1244(7) 0.079(4) Uani 1 1 d D . .
H22 H -0.0011 -0.1459 0.0892 0.095 Uiso 1 1 calc R . .
C23 C 0.0671(12) -0.1138(15) 0.1883(8) 0.095(4) Uani 1 1 d . . .
C24 C 0.1143(15) -0.236(2) 0.1937(16) 0.142(9) Uani 1 1 d . . .

loop_
_atom_site_aniso_label
_atom_site_aniso_U_11
_atom_site_aniso_U_22
_atom_site_aniso_U_33
_atom_site_aniso_U_23
_atom_site_aniso_U_13
_atom_site_aniso_U_12
Dy1 0.0580(5) 0.0592(5) 0.0522(4) 0.000 0.0194(3) 0.000
Cu1 0.1126(18) 0.0680(13) 0.0509(11) 0.000 0.0310(11) 0.000
F1A 0.167(7) 0.166(6) 0.137(6) -0.020(5) 0.064(5) -0.004(6)
F1B 0.167(7) 0.166(6) 0.137(6) -0.020(5) 0.064(5) -0.004(6)
F2A 0.167(7) 0.166(6) 0.137(6) -0.020(5) 0.064(5) -0.004(6)
F2B 0.167(7) 0.166(6) 0.137(6) -0.020(5) 0.064(5) -0.004(6)
F3A 0.167(7) 0.166(6) 0.137(6) -0.020(5) 0.064(5) -0.004(6)
F3B 0.167(7) 0.166(6) 0.137(6) -0.020(5) 0.064(5) -0.004(6)
F4 0.45(4) 0.158(14) 0.192(16) -0.040(13) -0.014(19) 0.089(18)
F5 0.135(10) 0.158(10) 0.167(11) 0.062(8) -0.040(9) -0.011(8)
F6 0.28(3) 0.48(5) 0.35(3) 0.08(3) 0.17(2) -0.12(3)
F7 0.161(13) 0.29(2) 0.246(18) 0.125(16) 0.113(13) -0.011(13)
F8 0.34(2) 0.34(2) 0.087(8) 0.059(10) 0.003(10) -0.23(2)
F9 0.49(3) 0.097(8) 0.242(16) -0.016(9) 0.25(2) -0.087(14)
F10 0.161(15) 0.156(13) 0.50(4) 0.024(17) 0.12(2) 0.026(12)
F11 0.41(3) 0.207(17) 0.220(18) 0.085(15) 0.17(2) 0.17(2)
F12 0.222(17) 0.109(10) 0.37(3) -0.068(14) -0.105(18) 0.054(10)
F13 0.111(7) 0.142(7) 0.076(5) -0.036(5) 0.015(5) 0.011(6)
F14 0.086(7) 0.324(19) 0.118(8) -0.049(10) 0.020(6) 0.025(9)
F15 0.231(13) 0.123(8) 0.064(5) 0.008(5) 0.005(6) 0.040(8)
O1 0.099(7) 0.072(5) 0.080(5) 0.002(4) 0.044(5) 0.002(5)
O2 0.092(6) 0.080(6) 0.077(6) -0.004(5) 0.024(5) 0.011(5)
O3 0.060(5) 0.089(6) 0.053(4) 0.007(4) 0.015(4) 0.000(4)
O4 0.077(6) 0.077(5) 0.062(5) 0.006(4) 0.018(4) -0.009(4)
O5 0.072(6) 0.162(10) 0.073(6) 0.015(6) 0.008(5) -0.040(7)
O6 0.171(11) 0.078(7) 0.088(7) -0.003(6) -0.001(7) -0.020(7)
O7 0.122(8) 0.070(5) 0.055(4) -0.005(4) 0.029(5) -0.004(5)
N1 0.059(6) 0.080(6) 0.053(5) 0.011(5) 0.017(5) -0.004(5)
N2 0.062(6) 0.121(9) 0.051(5) 0.013(6) 0.016(5) -0.011(6)
N3 0.110(9) 0.086(8) 0.078(7) -0.018(6) 0.051(7) -0.025(7)
N4 0.069(6) 0.078(6) 0.044(5) 0.003(4) 0.019(4) 0.006(5)
C1 0.107(14) 0.072(10) 0.146(17) -0.002(11) -0.011(13) 0.038(10)
C2 0.116(12) 0.110(12) 0.112(12) -0.010(9) 0.015(10) -0.012(9)
C3 0.147(18) 0.128(16) 0.139(17) -0.010(13) 0.036(14) 0.034(13)
C4 0.145(10) 0.116(9) 0.124(9) 0.006(8) 0.065(8) 0.006(8)
C5 0.159(12) 0.134(12) 0.116(10) -0.040(9) 0.067(10) 0.006(11)
C6 0.115(13) 0.086(11) 0.091(11) -0.001(8) 0.035(10) -0.042(9)
C7 0.079(9) 0.075(8) 0.062(7) 0.007(6) 0.009(6) -0.004(7)
C8 0.084(13) 0.104(15) 0.078(12) 0.000 0.037(11) 0.000
C9 0.080(9) 0.065(7) 0.074(8) -0.006(6) 0.035(7) -0.011(6)
C10 0.053(6) 0.068(7) 0.073(7) 0.006(5) 0.029(6) -0.002(5)
C11 0.060(7) 0.077(8) 0.065(7) -0.006(6) 0.027(6) -0.002(6)
C12 0.097(10) 0.088(9) 0.067(8) -0.006(7) 0.040(7) -0.007(8)
C13 0.066(7) 0.075(7) 0.057(6) 0.009(6) 0.020(6) 0.001(6)
C14 0.22(2) 0.085(12) 0.154(17) 0.045(11) 0.103(17) 0.019(13)
C15 0.077(10) 0.22(2) 0.082(10) -0.009(12) 0.042(8) -0.023(12)
C16 0.073(9) 0.130(12) 0.054(7) 0.032(7) 0.017(6) 0.000(8)
C17 0.082(9) 0.126(12) 0.056(7) 0.018(7) 0.020(7) -0.006(8)
C18 0.152(11) 0.151(11) 0.141(10) -0.008(8) 0.063(8) -0.014(8)
C19 0.148(11) 0.168(11) 0.143(10) 0.033(8) 0.038(8) -0.010(8)
C20 0.118(14) 0.099(11) 0.062(8) -0.012(8) 0.023(8) 0.018(10)
C21 0.090(9) 0.080(8) 0.055(7) -0.009(6) 0.028(6) -0.011(7)
C22 0.097(10) 0.076(9) 0.066(8) -0.015(6) 0.026(7) -0.006(7)
C23 0.111(12) 0.099(11) 0.075(9) -0.008(9) 0.026(8) -0.022(10)
C24 0.080(13) 0.127(19) 0.20(3) 0.042(17) 0.008(14) -0.002(13)

loop_
_atom_type_symbol
_atom_type_description
_atom_type_scat_dispersion_real
_atom_type_scat_dispersion_imag
_atom_type_scat_source
C C 0.0033 0.0016 'International Tables Vol C Tables 4.2.6.8 and 6.1.1.4'
H H 0.0000 0.0000 'International Tables Vol C Tables 4.2.6.8 and 6.1.1.4'
Cu Cu 0.3201 1.2651 'International Tables Vol C Tables 4.2.6.8 and 6.1.1.4'
F F 0.0171 0.0103 'International Tables Vol C Tables 4.2.6.8 and 6.1.1.4'
Dy Dy -0.1653 3.9035 'International Tables Vol C Tables 4.2.6.8 and 6.1.1.4'
N N 0.0061 0.0033 'International Tables Vol C Tables 4.2.6.8 and 6.1.1.4'
O O 0.0106 0.0060 'International Tables Vol C Tables 4.2.6.8 and 6.1.1.4'

loop_
_geom_angle_atom_site_label_1
_geom_angle_atom_site_label_2
_geom_angle_atom_site_label_3
_geom_angle
_geom_angle_site_symmetry_1
_geom_angle_site_symmetry_3
O1 Dy1 O1 134.9(4) . 2_655
O1 Dy1 O3 75.1(3) . .
O1 Dy1 O3 150.0(3) 2_655 .
O1 Dy1 O3 150.0(3) . 2_655
O1 Dy1 O3 75.1(3) 2_655 2_655
O3 Dy1 O3 75.1(4) . 2_655
O1 Dy1 O2 72.4(3) . 2_655
O1 Dy1 O2 73.3(3) 2_655 2_655
O3 Dy1 O2 128.5(3) . 2_655
O3 Dy1 O2 126.4(3) 2_655 2_655
O1 Dy1 O2 73.3(3) . .
O1 Dy1 O2 72.4(3) 2_655 .
O3 Dy1 O2 126.4(3) . .
O3 Dy1 O2 128.5(3) 2_655 .
O2 Dy1 O2 79.8(5) 2_655 .
O1 Dy1 O4 98.7(3) . 2_655
O1 Dy1 O4 97.8(3) 2_655 2_655
O3 Dy1 O4 71.3(3) . 2_655
O3 Dy1 O4 74.1(3) 2_655 2_655
O2 Dy1 O4 151.9(3) 2_655 2_655
O2 Dy1 O4 72.1(3) . 2_655
O1 Dy1 O4 97.8(3) . .
O1 Dy1 O4 98.7(3) 2_655 .
O3 Dy1 O4 74.1(3) . .
O3 Dy1 O4 71.3(3) 2_655 .
O2 Dy1 O4 72.1(3) 2_655 .
O2 Dy1 O4 151.9(3) . .
O4 Dy1 O4 136.0(4) 2_655 .
O7 Cu1 O7 180.0(5) . 2
O7 Cu1 O6 92.4(4) . 2
O7 Cu1 O6 87.5(4) 2 2
O7 Cu1 O6 87.5(4) . .
O7 Cu1 O6 92.4(4) 2 .
O6 Cu1 O6 79.9(7) 2 .
O7 Cu1 N4 90.9(3) . .
O7 Cu1 N4 89.1(4) 2 .
O6 Cu1 N4 173.9(4) 2 .
O6 Cu1 N4 95.2(4) . .
O7 Cu1 N4 89.1(4) . 2
O7 Cu1 N4 90.9(3) 2 2
O6 Cu1 N4 95.2(4) 2 2
O6 Cu1 N4 173.9(4) . 2
N4 Cu1 N4 90.0(5) . 2
C4 O1 Dy1 135.7(9) . .
C2 O2 Dy1 134.9(12) . .
C7 O3 Dy1 132.8(8) . .
N1 O4 Dy1 141.9(7) . .
C23 O6 Cu1 122.9(12) . .
C21 O7 Cu1 127.2(8) . .
O4 N1 C13 123.6(9) . .
O4 N1 C16 121.3(9) . .
C13 N1 C16 114.3(10) . .
O5 N2 C13 124.6(10) . .
O5 N2 C17 123.4(10) . .
C13 N2 C17 111.9(10) . .
C9 N3 C12 114.8(11) . .
C12 N4 C11 114.1(11) . .
C12 N4 Cu1 120.7(8) . .
C11 N4 Cu1 125.1(8) . .
F4 C1 F6 103(3) . .
F4 C1 F5 113(2) . .
F6 C1 F5 101(2) . .
F4 C1 C2 108(2) . .
F6 C1 C2 125(3) . .
F5 C1 C2 107.6(17) . .
O2 C2 C3 127.3(18) . .
O2 C2 C1 114.8(19) . .
C3 C2 C1 117.8(18) . .
C2 C3 C4 121.7(17) . .
C2 C3 H3 119.1 . .
C4 C3 H3 119.1 . .
O1 C4 C5 120.4(15) . .
O1 C4 C3 119.6(14) . .
C5 C4 C3 114.3(17) . .
F1B C5 F3B 93(2) . .
F1B C5 F2A 52.8(18) . .
F3B C5 F2A 123.4(18) . .
F1B C5 F3A 118(2) . .
F3B C5 F3A 38.2(17) . .
F2A C5 F3A 113(2) . .
F1B C5 C4 124(2) . .
F3B C5 C4 121(2) . .
F2A C5 C4 116.1(19) . .
F3A C5 C4 116(2) . .
F1B C5 F1A 69(2) . .
F3B C5 F1A 59.7(18) . .
F2A C5 F1A 121(2) . .
F3A C5 F1A 97(2) . .
C4 C5 F1A 90.0(18) . .
F1B C5 F2B 126(2) . .
F3B C5 F2B 95(2) . .
F2A C5 F2B 79(2) . .
F3A C5 F2B 57.3(19) . .
C4 C5 F2B 96.0(18) . .
F1A C5 F2B 153(2) . .
F8 C6 F9 111.1(19) . .
F8 C6 F7 97.6(19) . .
F9 C6 F7 101.2(18) . .
F8 C6 C7 114.7(13) . .
F9 C6 C7 117.9(16) . .
F7 C6 C7 111.5(15) . .
O3 C7 C8 128.7(14) . .
O3 C7 C6 113.9(13) . .
C8 C7 C6 117.5(15) . .
C7 C8 C7 122(2) . 2_655
C7 C8 H8 119.1 . .
C7 C8 H8 119.1 2_655 .
N3 C9 C10 123.4(11) . .
N3 C9 H9 118.3 . .
C10 C9 H9 118.3 . .
C11 C10 C9 116.0(11) . .
C11 C10 C13 121.2(11) . .
C9 C10 C13 122.8(11) . .
N4 C11 C10 123.0(11) . .
N4 C11 H11 118.5 . .
C10 C11 H11 118.5 . .
N3 C12 N4 128.7(12) . .
N3 C12 H12 115.7 . .
N4 C12 H12 115.7 . .
N1 C13 N2 107.1(9) . .
N1 C13 C10 127.2(10) . .
N2 C13 C10 125.7(11) . .
C16 C14 H14A 109.5 . .
C16 C14 H14B 109.5 . .
H14A C14 H14B 109.5 . .
C16 C14 H14C 109.5 . .
H14A C14 H14C 109.5 . .
H14B C14 H14C 109.5 . .
C16 C15 H15A 109.5 . .
C16 C15 H15B 109.5 . .
H15A C15 H15B 109.5 . .
C16 C15 H15C 109.5 . .
H15A C15 H15C 109.5 . .
H15B C15 H15C 109.5 . .
C15 C16 N1 111.0(11) . .
C15 C16 C17 121.3(14) . .
N1 C16 C17 100.5(10) . .
C15 C16 C14 109.6(15) . .
N1 C16 C14 103.2(12) . .
C17 C16 C14 109.5(14) . .
C19 C17 N2 109.1(14) . .
C19 C17 C16 120.1(15) . .
N2 C17 C16 103.7(10) . .
C19 C17 C18 109.8(15) . .
N2 C17 C18 102.9(13) . .
C16 C17 C18 109.8(14) . .
C17 C18 H18A 109.5 . .
C17 C18 H18B 109.5 . .
H18A C18 H18B 109.5 . .
C17 C18 H18C 109.5 . .
H18A C18 H18C 109.5 . .
H18B C18 H18C 109.5 . .
C17 C19 H19A 109.5 . .
C17 C19 H19B 109.5 . .
H19A C19 H19B 109.5 . .
C17 C19 H19C 109.5 . .
H19A C19 H19C 109.5 . .
H19B C19 H19C 109.5 . .
F14 C20 F13 106.6(14) . .
F14 C20 F15 106.5(15) . .
F13 C20 F15 104.3(13) . .
F14 C20 C21 112.6(13) . .
F13 C20 C21 115.3(13) . .
F15 C20 C21 110.9(13) . .
O7 C21 C22 128.0(11) . .
O7 C21 C20 113.0(11) . .
C22 C21 C20 119.0(11) . .
C23 C22 C21 123.0(12) . .
C23 C22 H22 118.5 . .
C21 C22 H22 118.5 . .
O6 C23 C22 126.5(16) . .
O6 C23 C24 119.1(17) . .
C22 C23 C24 114.3(16) . .
F12 C24 F10 108(3) . .
F12 C24 F11 102(2) . .
F10 C24 F11 98(2) . .
F12 C24 C23 120.0(18) . .
F10 C24 C23 117(2) . .
F11 C24 C23 108(3) . .

loop_
_geom_bond_atom_site_label_1
_geom_bond_atom_site_label_2
_geom_bond_distance
_geom_bond_site_symmetry_2
Dy1 O1 2.322(8) .
Dy1 O1 2.322(8) 2_655
Dy1 O3 2.325(8) .
Dy1 O3 2.325(8) 2_655
Dy1 O2 2.345(9) 2_655
Dy1 O2 2.345(9) .
Dy1 O4 2.365(8) 2_655
Dy1 O4 2.365(8) .
Cu1 O7 1.924(8) .
Cu1 O7 1.924(8) 2
Cu1 O6 2.128(13) 2
Cu1 O6 2.128(13) .
Cu1 N4 2.210(10) .
Cu1 N4 2.210(10) 2
F1A C5 1.46(4) .
F1B C5 1.24(3) .
F2A C5 1.33(3) .
F2B C5 1.52(3) .
F3A C5 1.35(4) .
F3B C5 1.33(3) .
F4 C1 1.17(2) .
F5 C1 1.27(2) .
F6 C1 1.19(3) .
F7 C6 1.34(2) .
F8 C6 1.213(18) .
F9 C6 1.222(18) .
F10 C24 1.21(2) .
F11 C24 1.31(3) .
F12 C24 1.20(3) .
F13 C20 1.312(15) .
F14 C20 1.312(19) .
F15 C20 1.341(19) .
O1 C4 1.253(9) .
O2 C2 1.18(2) .
O3 C7 1.286(15) .
O4 N1 1.308(12) .
O5 N2 1.265(13) .
O6 C23 1.248(17) .
O7 C21 1.260(13) .
N1 C13 1.354(14) .
N1 C16 1.501(14) .
N2 C13 1.361(15) .
N2 C17 1.507(16) .
N3 C9 1.309(15) .
N3 C12 1.320(16) .
N4 C12 1.322(15) .
N4 C11 1.349(14) .
C1 C2 1.55(3) .
C2 C3 1.46(3) .
C3 C4 1.477(10) .
C3 H3 0.9300 .
C4 C5 1.408(10) .
C6 C7 1.502(19) .
C7 C8 1.375(17) .
C8 C7 1.375(17) 2_655
C8 H8 0.9300 .
C9 C10 1.387(16) .
C9 H9 0.9300 .
C10 C11 1.355(15) .
C10 C13 1.451(15) .
C11 H11 0.9300 .
C12 H12 0.9300 .
C14 C16 1.60(2) .
C14 H14A 0.9600 .
C14 H14B 0.9600 .
C14 H14C 0.9600 .
C15 C16 1.468(19) .
C15 H15A 0.9600 .
C15 H15B 0.9600 .
C15 H15C 0.9600 .
C16 C17 1.52(2) .
C17 C19 1.46(2) .
C17 C18 1.57(2) .
C18 H18A 0.9600 .
C18 H18B 0.9600 .
C18 H18C 0.9600 .
C19 H19A 0.9600 .
C19 H19B 0.9600 .
C19 H19C 0.9600 .
C20 C21 1.504(18) .
C21 C22 1.384(9) .
C22 C23 1.373(19) .
C22 H22 0.9300 .
C23 C24 1.52(3) .

loop_
_geom_torsion_atom_site_label_1
_geom_torsion_atom_site_label_2
_geom_torsion_atom_site_label_3
_geom_torsion_atom_site_label_4
_geom_torsion
_geom_torsion_site_symmetry_1
_geom_torsion_site_symmetry_4
O1 Dy1 O1 C4 -12.6(16) 2_655 .
O3 Dy1 O1 C4 165.6(17) . .
O3 Dy1 O1 C4 170.9(15) 2_655 .
O2 Dy1 O1 C4 -54.9(17) 2_655 .
O2 Dy1 O1 C4 29.4(17) . .
O4 Dy1 O1 C4 97.7(17) 2_655 .
O4 Dy1 O1 C4 -123.2(17) . .
O1 Dy1 O2 C2 -14.7(16) . .
O1 Dy1 O2 C2 135.4(17) 2_655 .
O3 Dy1 O2 C2 -71.0(17) . .
O3 Dy1 O2 C2 -171.3(16) 2_655 .
O2 Dy1 O2 C2 59.9(16) 2_655 .
O4 Dy1 O2 C2 -119.9(17) 2_655 .
O4 Dy1 O2 C2 60.3(19) . .
O1 Dy1 O3 C7 175.7(11) . .
O1 Dy1 O3 C7 -6.9(13) 2_655 .
O3 Dy1 O3 C7 -1.6(9) 2_655 .
O2 Dy1 O3 C7 123.4(10) 2_655 .
O2 Dy1 O3 C7 -128.8(10) . .
O4 Dy1 O3 C7 -79.5(10) 2_655 .
O4 Dy1 O3 C7 72.8(10) . .
O1 Dy1 O4 N1 46.2(11) . .
O1 Dy1 O4 N1 -91.6(11) 2_655 .
O3 Dy1 O4 N1 118.2(11) . .
O3 Dy1 O4 N1 -162.5(11) 2_655 .
O2 Dy1 O4 N1 -22.4(10) 2_655 .
O2 Dy1 O4 N1 -22.9(14) . .
O4 Dy1 O4 N1 157.5(11) 2_655 .
O7 Cu1 O6 C23 -22.2(13) . .
O7 Cu1 O6 C23 157.8(13) 2 .
O6 Cu1 O6 C23 70.7(12) 2 .
N4 Cu1 O6 C23 -112.9(13) . .
N4 Cu1 O6 C23 34(4) 2 .
O7 Cu1 O7 C21 -19(100) 2 .
O6 Cu1 O7 C21 -59.1(11) 2 .
O6 Cu1 O7 C21 20.7(11) . .
N4 Cu1 O7 C21 115.9(11) . .
N4 Cu1 O7 C21 -154.2(11) 2 .
Dy1 O4 N1 C13 91.5(14) . .
Dy1 O4 N1 C16 -99.8(13) . .
O7 Cu1 N4 C12 158.5(10) . .
O7 Cu1 N4 C12 -21.5(10) 2 .
O6 Cu1 N4 C12 -78(4) 2 .
O6 Cu1 N4 C12 -113.9(10) . .
N4 Cu1 N4 C12 69.4(9) 2 .
O7 Cu1 N4 C11 -17.3(9) . .
O7 Cu1 N4 C11 162.7(9) 2 .
O6 Cu1 N4 C11 106(4) 2 .
O6 Cu1 N4 C11 70.3(10) . .
N4 Cu1 N4 C11 -106.4(10) 2 .
Dy1 O2 C2 C3 10(3) . .
Dy1 O2 C2 C1 -168.3(12) . .
F4 C1 C2 O2 160(2) . .
F6 C1 C2 O2 40(4) . .
F5 C1 C2 O2 -78(3) . .
F4 C1 C2 C3 -18(3) . .
F6 C1 C2 C3 -139(3) . .
F5 C1 C2 C3 103(2) . .
O2 C2 C3 C4 -6(4) . .
C1 C2 C3 C4 172.0(19) . .
Dy1 O1 C4 C5 171.6(15) . .
Dy1 O1 C4 C3 -37(3) . .
C2 C3 C4 O1 18(3) . .
C2 C3 C4 C5 172(2) . .
O1 C4 C5 F1B 60(4) . .
C3 C4 C5 F1B -93(3) . .
O1 C4 C5 F3B 179(2) . .
C3 C4 C5 F3B 26(4) . .
O1 C4 C5 F2A -1(4) . .
C3 C4 C5 F2A -154(2) . .
O1 C4 C5 F3A -138(3) . .
C3 C4 C5 F3A 69(3) . .
O1 C4 C5 F1A 125(2) . .
C3 C4 C5 F1A -29(2) . .
O1 C4 C5 F2B -81(2) . .
C3 C4 C5 F2B 125(2) . .
Dy1 O3 C7 C8 3.4(19) . .
Dy1 O3 C7 C6 -176.8(9) . .
F8 C6 C7 O3 62(2) . .
F9 C6 C7 O3 -164(2) . .
F7 C6 C7 O3 -47.7(19) . .
F8 C6 C7 C8 -118(2) . .
F9 C6 C7 C8 16(3) . .
F7 C6 C7 C8 132.2(15) . .
O3 C7 C8 C7 -1.8(10) . 2_655
C6 C7 C8 C7 178.5(14) . 2_655
C12 N3 C9 C10 0(2) . .
N3 C9 C10 C11 0.6(19) . .
N3 C9 C10 C13 177.9(12) . .
C12 N4 C11 C10 1.4(17) . .
Cu1 N4 C11 C10 177.4(8) . .
C9 C10 C11 N4 -1.4(17) . .
C13 C10 C11 N4 -178.7(11) . .
C9 N3 C12 N4 0(2) . .
C11 N4 C12 N3 -1(2) . .
Cu1 N4 C12 N3 -177.0(12) . .
O4 N1 C13 N2 177.9(10) . .
C16 N1 C13 N2 8.5(15) . .
O4 N1 C13 C10 0.1(19) . .
C16 N1 C13 C10 -169.3(12) . .
O5 N2 C13 N1 179.7(13) . .
C17 N2 C13 N1 2.4(15) . .
O5 N2 C13 C10 -3(2) . .
C17 N2 C13 C10 -179.8(12) . .
C11 C10 C13 N1 -152.0(12) . .
C9 C10 C13 N1 30.9(19) . .
C11 C10 C13 N2 30.7(19) . .
C9 C10 C13 N2 -146.4(13) . .
O4 N1 C16 C15 45.6(18) . .
C13 N1 C16 C15 -144.7(14) . .
O4 N1 C16 C17 175.2(11) . .
C13 N1 C16 C17 -15.1(15) . .
O4 N1 C16 C14 -71.7(15) . .
C13 N1 C16 C14 98.0(14) . .
O5 N2 C17 C19 42(2) . .
C13 N2 C17 C19 -140.8(15) . .
O5 N2 C17 C16 171.1(13) . .
C13 N2 C17 C16 -11.7(16) . .
O5 N2 C17 C18 -74.5(17) . .
C13 N2 C17 C18 102.7(14) . .
C15 C16 C17 C19 -101(2) . .
N1 C16 C17 C19 136.6(16) . .
C14 C16 C17 C19 28(2) . .
C15 C16 C17 N2 137.3(14) . .
N1 C16 C17 N2 14.6(14) . .
C14 C16 C17 N2 -93.6(13) . .
C15 C16 C17 C18 28.0(19) . .
N1 C16 C17 C18 -94.7(13) . .
C14 C16 C17 C18 157.1(13) . .
Cu1 O7 C21 C22 -14(2) . .
Cu1 O7 C21 C20 164.8(10) . .
F14 C20 C21 O7 -68.6(18) . .
F13 C20 C21 O7 168.8(13) . .
F15 C20 C21 O7 50.6(17) . .
F14 C20 C21 C22 110.5(17) . .
F13 C20 C21 C22 -12(2) . .
F15 C20 C21 C22 -130.4(14) . .
O7 C21 C22 C23 -1(2) . .
C20 C21 C22 C23 -179.9(15) . .
Cu1 O6 C23 C22 17(2) . .
Cu1 O6 C23 C24 -161.9(14) . .
C21 C22 C23 O6 -2(3) . .
C21 C22 C23 C24 177.2(16) . .
O6 C23 C24 F12 149(3) . .
C22 C23 C24 F12 -30(4) . .
O6 C23 C24 F10 -77(4) . .
C22 C23 C24 F10 104(3) . .
O6 C23 C24 F11 32(3) . .
C22 C23 C24 F11 -147(2) . .
